data_2106735
loop_
_publ_author_name
'Verdier, P.'
'l'Haridon, P.'
'Marchand, R.'
'Maunaye, M.'

_publ_section_title
;
 Etude structurale de Ca Ga N
;
_journal_name_full 'Acta Crystallographica B (24,1968-38,1982)'
_journal_page_first 226
_journal_page_last 228
_journal_volume 30
_journal_year 1974
_chemical_formula_sum 'Ca Ga N'
_space_group_IT_number 129
_symmetry_space_group_name_Hall 'P 4ab 2ab -1ab'
_symmetry_space_group_name_H-M 'P 4/n m m :1'
_cell_angle_alpha 90
_cell_angle_beta 90
_cell_angle_gamma 90
_cell_formula_units_Z 2
_cell_length_a 3.57
_cell_length_b 3.57
_cell_length_c 7.558
_cell_volume 96.326
_citation_journal_id_ASTM ACBCAR
_cod_data_source_file Verdier_ACBCAR_1974_1683.cif
_cod_data_source_block Ca1Ga1N1
_cod_original_cell_volume 96.32595
_cod_original_sg_symbol_Hall '-P 4a 2a (x-1/4,y+1/4,z)'
_cod_original_formula_sum 'Ca1 Ga1 N1'
_cod_database_code 2106735

loop_
_symmetry_equiv_pos_as_xyz
x,y,z
-y+1/2,x+1/2,z
-x,-y,z
y+1/2,-x+1/2,z
x+1/2,-y+1/2,-z
y,x,-z
-x+1/2,y+1/2,-z
-y,-x,-z
-x+1/2,-y+1/2,-z
y,-x,-z
x+1/2,y+1/2,-z
-y,x,-z
-x,y,z
-y+1/2,-x+1/2,z
x,-y,z
y+1/2,x+1/2,z

loop_
_atom_site_label
_atom_site_type_symbol
_atom_site_fract_x
_atom_site_fract_y
_atom_site_fract_z
_atom_site_occupancy
_atom_site_U_iso_or_equiv
Ga1 Ga 0 0.5 0.0839 1 0.0
Ca1 Ca 0 0.5 0.6503 1 0.0
N1 N 0 0.5 0.33 1 0.0
